data_1547944
loop_
_publ_author_name
'Kuang, Yulong'
'Shen, Bin'
'Dai, Li'
'Yao, Qian'
'Liu, Xiaohua'
'Lin, Lili'
'Feng, Xiaoming'

_publ_section_title
;
 Diastereodivergent asymmetric Michael-alkylation reactions using chiral
 <i>N</i>,<i>N</i>'-dioxide/metal complexes.
;
_journal_issue 3
_journal_name_full 'Chemical science'
_journal_page_first 688
_journal_page_last 692
_journal_paper_doi 10.1039/c7sc02757e
_journal_volume 9
_journal_year 2018
_chemical_formula_moiety 'C19 H16 Cl N O4'
_chemical_formula_sum 'C19 H16 Cl N O4'
_chemical_formula_weight 357.77
_space_group_crystal_system monoclinic
_space_group_IT_number 14
_space_group_name_Hall '-P 2yn'
_space_group_name_H-M_alt 'P 1 21/n 1'
_symmetry_space_group_name_Hall '-P 2yn'
_symmetry_space_group_name_H-M 'P 1 21/n 1'
_atom_sites_solution_hydrogens geom
_atom_sites_solution_primary direct
_audit_creation_date 2017-04-21
_audit_creation_method
;
Olex2 1.2
(compiled 2016.02.19 svn.r3266 for OlexSys, GUI svn.r5155)
;
_audit_update_record
;
2017-04-21 deposited with the CCDC.
2017-11-08 downloaded from the CCDC.
;
_cell_angle_alpha 90
_cell_angle_beta 95.880(3)
_cell_angle_gamma 90
_cell_formula_units_Z 8
_cell_length_a 12.3416(3)
_cell_length_b 17.2210(5)
_cell_length_c 16.8272(5)
_cell_measurement_reflns_used 7585
_cell_measurement_temperature 293.20(10)
_cell_measurement_theta_max 72.5740
_cell_measurement_theta_min 4.2360
_cell_volume 3557.55(17)
_computing_cell_refinement
;
CrysAlisPro, Agilent Technologies,
Version 1.171.37.35 (release 13-08-2014 CrysAlis171 .NET)
(compiled Aug 13 2014,18:06:01)
;
_computing_data_collection
;
CrysAlisPro, Agilent Technologies,
Version 1.171.37.35 (release 13-08-2014 CrysAlis171 .NET)
(compiled Aug 13 2014,18:06:01)
;
_computing_data_reduction
;
CrysAlisPro, Agilent Technologies,
Version 1.171.37.35 (release 13-08-2014 CrysAlis171 .NET)
(compiled Aug 13 2014,18:06:01)
;
_computing_molecular_graphics 'Olex2 (Dolomanov et al., 2009)'
_computing_publication_material 'Olex2 (Dolomanov et al., 2009)'
_computing_structure_refinement 'ShelXL (Sheldrick, 2015)'
_computing_structure_solution 'ShelXT (Sheldrick, 2015)'
_diffrn_ambient_environment air
_diffrn_ambient_temperature 293.20(10)
_diffrn_detector 'CCD plate'
_diffrn_detector_area_resol_mean 15.9595
_diffrn_detector_type EosS2
_diffrn_measured_fraction_theta_full 0.999
_diffrn_measured_fraction_theta_max 0.983
_diffrn_measurement_details
;
#__ type_ start__ end____ width___ exp.time_
  1 omega    1.00   75.00   1.0000    4.0100
omega____ theta____ kappa____ phi______ frames
    -       36.2921  -99.0000   30.0000 74

#__ type_ start__ end____ width___ exp.time_
  2 omega   23.00   90.00   1.0000    4.0100
omega____ theta____ kappa____ phi______ frames
    -       36.2921 -125.0000  -60.0000 67

#__ type_ start__ end____ width___ exp.time_
  3 omega   20.00  104.00   1.0000    4.0100
omega____ theta____ kappa____ phi______ frames
    -       36.2921   57.0000 -180.0000 84

#__ type_ start__ end____ width___ exp.time_
  4 omega  -31.00   53.00   1.0000    4.0100
omega____ theta____ kappa____ phi______ frames
    -       36.2921  -57.0000   30.0000 84

#__ type_ start__ end____ width___ exp.time_
  5 omega  -35.00   66.00   1.0000    4.0100
omega____ theta____ kappa____ phi______ frames
    -       36.2921  -19.0000 -120.0000 101

#__ type_ start__ end____ width___ exp.time_
  6 omega   20.00  104.00   1.0000    4.0100
omega____ theta____ kappa____ phi______ frames
    -       36.2921   57.0000 -150.0000 84

#__ type_ start__ end____ width___ exp.time_
  7 omega   39.00  109.00   1.0000   16.0200
omega____ theta____ kappa____ phi______ frames
    -      108.0000  -94.0000  -30.0000 70

#__ type_ start__ end____ width___ exp.time_
  8 omega   38.00   91.00   1.0000   16.0200
omega____ theta____ kappa____ phi______ frames
    -      108.0000  -30.0000  150.0000 53

#__ type_ start__ end____ width___ exp.time_
  9 omega   91.00  176.00   1.0000   16.0200
omega____ theta____ kappa____ phi______ frames
    -      108.0000   45.0000  -90.0000 85

#__ type_ start__ end____ width___ exp.time_
 10 omega   38.00   91.00   1.0000   16.0200
omega____ theta____ kappa____ phi______ frames
    -      108.0000  -30.0000  -90.0000 53

#__ type_ start__ end____ width___ exp.time_
 11 omega   38.00  116.00   1.0000   16.0200
omega____ theta____ kappa____ phi______ frames
    -      108.0000 -111.0000 -180.0000 78

#__ type_ start__ end____ width___ exp.time_
 12 omega   38.00   91.00   1.0000   16.0200
omega____ theta____ kappa____ phi______ frames
    -      108.0000  -30.0000    0.0000 53

#__ type_ start__ end____ width___ exp.time_
 13 omega   38.00   91.00   1.0000   16.0200
omega____ theta____ kappa____ phi______ frames
    -      108.0000  -30.0000   60.0000 53

#__ type_ start__ end____ width___ exp.time_
 14 omega   39.00  109.00   1.0000   16.0200
omega____ theta____ kappa____ phi______ frames
    -      108.0000  -94.0000 -120.0000 70

#__ type_ start__ end____ width___ exp.time_
 15 omega   81.00  176.00   1.0000   16.0200
omega____ theta____ kappa____ phi______ frames
    -      108.0000   77.0000  -60.0000 95

#__ type_ start__ end____ width___ exp.time_
 16 omega   41.00  126.00   1.0000   16.0200
omega____ theta____ kappa____ phi______ frames
    -      108.0000  -61.0000 -180.0000 85
;
_diffrn_measurement_device 'four-circle diffractometer'
_diffrn_measurement_device_type 'New Gemini, Dual, Cu at zero, EosS2'
_diffrn_measurement_method '\w scans'
_diffrn_orient_matrix_UB_11 -0.0201067000
_diffrn_orient_matrix_UB_12 -0.0303926000
_diffrn_orient_matrix_UB_13 0.0831949000
_diffrn_orient_matrix_UB_21 -0.0042467000
_diffrn_orient_matrix_UB_22 -0.0837579000
_diffrn_orient_matrix_UB_23 -0.0324285000
_diffrn_orient_matrix_UB_31 0.1239075000
_diffrn_orient_matrix_UB_32 -0.0079627000
_diffrn_orient_matrix_UB_33 0.0219949000
_diffrn_radiation_monochromator graphite
_diffrn_radiation_probe x-ray
_diffrn_radiation_type CuK\a
_diffrn_radiation_wavelength 1.54184
_diffrn_reflns_av_R_equivalents 0.0362
_diffrn_reflns_av_unetI/netI 0.0327
_diffrn_reflns_Laue_measured_fraction_full 0.999
_diffrn_reflns_Laue_measured_fraction_max 0.983
_diffrn_reflns_limit_h_max 15
_diffrn_reflns_limit_h_min -10
_diffrn_reflns_limit_k_max 19
_diffrn_reflns_limit_k_min -20
_diffrn_reflns_limit_l_max 20
_diffrn_reflns_limit_l_min -20
_diffrn_reflns_number 19575
_diffrn_reflns_point_group_measured_fraction_full 0.999
_diffrn_reflns_point_group_measured_fraction_max 0.983
_diffrn_reflns_theta_full 67.684
_diffrn_reflns_theta_max 72.600
_diffrn_reflns_theta_min 4.423
_diffrn_source 'Enhance (Cu) X-ray Source'
_exptl_absorpt_coefficient_mu 2.102
_exptl_absorpt_correction_T_max 1.00000
_exptl_absorpt_correction_T_min 0.51865
_exptl_absorpt_correction_type multi-scan
_exptl_absorpt_process_details
;
CrysAlisPro, Agilent Technologies,
Version 1.171.37.35 (release 13-08-2014 CrysAlis171 .NET)
(compiled Aug 13 2014,18:06:01)
Empirical absorption correction using spherical harmonics,
 implemented in SCALE3 ABSPACK scaling algorithm.
;
_exptl_crystal_colour 'clear light colourless'
_exptl_crystal_colour_lustre clear
_exptl_crystal_colour_modifier light
_exptl_crystal_colour_primary colourless
_exptl_crystal_density_diffrn 1.336
_exptl_crystal_description block
_exptl_crystal_F_000 1488
_exptl_crystal_size_max 0.6
_exptl_crystal_size_mid 0.5
_exptl_crystal_size_min 0.3
_refine_diff_density_max 0.347
_refine_diff_density_min -0.350
_refine_diff_density_rms 0.071
_refine_ls_extinction_method none
_refine_ls_goodness_of_fit_ref 1.017
_refine_ls_hydrogen_treatment constr
_refine_ls_matrix_type full
_refine_ls_number_parameters 453
_refine_ls_number_reflns 6953
_refine_ls_number_restraints 0
_refine_ls_restrained_S_all 1.017
_refine_ls_R_factor_all 0.0683
_refine_ls_R_factor_gt 0.0623
_refine_ls_shift/su_max 0.001
_refine_ls_shift/su_mean 0.000
_refine_ls_structure_factor_coef Fsqd
_refine_ls_weighting_details 'w=1/[\s^2^(Fo^2^)+(0.1240P)^2^+0.4800P] where P=(Fo^2^+2Fc^2^)/3'
_refine_ls_weighting_scheme calc
_refine_ls_wR_factor_gt 0.1690
_refine_ls_wR_factor_ref 0.1806
_reflns_Friedel_coverage 0.000
_reflns_number_gt 5987
_reflns_number_total 6953
_reflns_threshold_expression 'I > 2\s(I)'
_cod_data_source_file c7sc02757e2.cif
_cod_data_source_block fxm-shenbin-6aa
_cod_depositor_comments
;

2019-02-18
Z value and formula fixed to values more according to usual
chemical conventions.                 miguel

 Adding full bibliography for 1547942--1547944.cif.
;
_cod_original_cell_volume 3557.55(18)
_cod_original_formula_moiety '2(C19 H16 Cl N O4)'
_cod_original_formula_sum 'C38 H32 Cl2 N2 O8'
_cod_original_formula_units_Z 4
_cod_original_formula_weight 715.55
_cod_database_code 1547944
_shelx_space_group_comment
;
The symmetry employed for this shelxl refinement is uniquely defined
by the following loop, which should always be used as a source of
symmetry information in preference to the above space-group names.
They are only intended as comments.
;
_reflns_odcompleteness_completeness 99.88
_reflns_odcompleteness_iscentric 1
_reflns_odcompleteness_theta 66.97
_olex2_refinement_description
;
1. Fixed Uiso
 At 1.2 times of:
  All C(H) groups, All C(H,H) groups, All N(H) groups
 At 1.5 times of:
  All C(H,H,H) groups
2.a Ternary CH refined with riding coordinates:
 C00D(H00D), C00O(H00O)
2.b Secondary CH2 refined with riding coordinates:
 C00E(H00A,H00C), C00Q(H00F,H00G)
2.c Aromatic/amide H refined with riding coordinates:
 N00B(H00B), N00C(H00E), C00U(H00U), C00W(H00W), C00X(H00X), C00Y(H00Y),
 C00Z(H00Z), C010(H010), C011(H011), C012(H012), C013(H013), C015(H015),
 C016(H016), C017(H017), C018(H018), C019(H019), C01A(H01D), C01B(H01F),
 C01C(H01G), C01E(H01E)
2.d Idealised Me refined as rotating group:
 C014(H01A,H01B,H01C), C01D(H01H,H01I,H01J)
;
_shelx_shelxl_version_number 2014/7
_olex2_date_sample_data_collection 2017-04-20
_olex2_submission_special_instructions 'No special instructions were received'

loop_
_space_group_symop_operation_xyz
'x, y, z'
'-x+1/2, y+1/2, -z+1/2'
'-x, -y, -z'
'x-1/2, -y-1/2, z-1/2'

loop_
_atom_site_label
_atom_site_type_symbol
_atom_site_fract_x
_atom_site_fract_y
_atom_site_fract_z
_atom_site_U_iso_or_equiv
_atom_site_adp_type
_atom_site_occupancy
_atom_site_site_symmetry_order
_atom_site_calc_flag
_atom_site_refinement_flags_posn
Cl01 Cl 0.27795(4) 0.65735(3) 0.53376(3) 0.05280(17) Uani 1 1 d .
Cl02 Cl 0.78943(4) 0.56773(3) 0.54778(3) 0.05351(18) Uani 1 1 d .
O003 O 0.04601(15) 0.34728(9) 0.67069(10) 0.0621(4) Uani 1 1 d .
O004 O 0.41124(11) 0.71012(10) 0.69572(10) 0.0545(4) Uani 1 1 d .
O005 O 0.91519(11) 0.52625(10) 0.71539(10) 0.0543(4) Uani 1 1 d .
O006 O 0.00256(16) 0.42248(9) 0.56412(10) 0.0627(4) Uani 1 1 d .
O007 O 0.50293(16) 0.79975(11) 0.54864(10) 0.0660(4) Uani 1 1 d .
O008 O 0.54236(17) 0.88248(10) 0.64994(12) 0.0710(5) Uani 1 1 d .
O009 O 0.20432(15) 0.44425(10) 0.71843(13) 0.0711(6) Uani 1 1 d .
O00A O 0.70209(16) 0.79120(11) 0.70574(15) 0.0829(7) Uani 1 1 d .
N00B N 0.26985(15) 0.79717(10) 0.69113(12) 0.0517(4) Uani 1 1 d .
H00B H 0.3026 0.8346 0.7175 0.062 Uiso 1 1 calc R
N00C N 0.77841(15) 0.43569(11) 0.70886(13) 0.0565(5) Uani 1 1 d .
H00E H 0.8120 0.3993 0.7363 0.068 Uiso 1 1 calc R
C00D C 0.22099(14) 0.60016(10) 0.67511(10) 0.0360(4) Uani 1 1 d .
H00D H 0.2904 0.5729 0.6734 0.043 Uiso 1 1 calc R
C00E C 0.13259(15) 0.54771(10) 0.63428(11) 0.0384(4) Uani 1 1 d .
H00A H 0.0618 0.5698 0.6411 0.046 Uiso 1 1 calc R
H00C H 0.1400 0.5461 0.5775 0.046 Uiso 1 1 calc R
C00F C 0.05252(16) 0.41012(11) 0.62694(11) 0.0418(4) Uani 1 1 d .
C00G C 0.23010(14) 0.67747(11) 0.62967(10) 0.0379(4) Uani 1 1 d .
C00H C 0.13221(15) 0.72987(11) 0.62041(11) 0.0401(4) Uani 1 1 d .
C00I C 0.13740(15) 0.46697(11) 0.66630(12) 0.0425(4) Uani 1 1 d .
C00J C 0.20792(15) 0.61515(11) 0.76277(11) 0.0407(4) Uani 1 1 d .
C00K C 0.63941(15) 0.49821(12) 0.63455(11) 0.0422(4) Uani 1 1 d .
C00L C 0.73532(14) 0.55249(11) 0.64287(11) 0.0391(4) Uani 1 1 d .
C00M C 0.82355(15) 0.50464(12) 0.69347(12) 0.0440(4) Uani 1 1 d .
C00N C 0.31772(15) 0.72905(11) 0.67590(12) 0.0429(4) Uani 1 1 d .
C00O C 0.72152(15) 0.63229(11) 0.68188(11) 0.0407(4) Uani 1 1 d .
H00O H 0.7904 0.6603 0.6802 0.049 Uiso 1 1 calc R
C00P C 0.55094(17) 0.81656(13) 0.61127(13) 0.0487(5) Uani 1 1 d .
C00Q C 0.63317(15) 0.68029(12) 0.63390(12) 0.0436(4) Uani 1 1 d .
H00F H 0.6424 0.6760 0.5775 0.052 Uiso 1 1 calc R
H00G H 0.5623 0.6590 0.6419 0.052 Uiso 1 1 calc R
C00R C 0.16056(17) 0.79968(12) 0.65900(13) 0.0476(4) Uani 1 1 d .
C00S C 0.70367(16) 0.62280(12) 0.76961(12) 0.0438(4) Uani 1 1 d .
C00T C 0.67021(18) 0.43043(13) 0.67486(14) 0.0509(5) Uani 1 1 d .
C00U C 0.02836(17) 0.71958(13) 0.58304(13) 0.0499(5) Uani 1 1 d .
H00U H 0.0089 0.6736 0.5564 0.060 Uiso 1 1 calc R
C00V C 0.63605(17) 0.76356(12) 0.65689(13) 0.0487(5) Uani 1 1 d .
C00W C 0.11244(17) 0.64230(13) 0.78954(13) 0.0484(4) Uani 1 1 d .
H00W H 0.0522 0.6518 0.7530 0.058 Uiso 1 1 calc R
C00X C 0.53485(17) 0.50607(14) 0.59805(12) 0.0510(5) Uani 1 1 d .
H00X H 0.5136 0.5510 0.5701 0.061 Uiso 1 1 calc R
C00Y C 0.61049(18) 0.59065(15) 0.79484(13) 0.0530(5) Uani 1 1 d .
H00Y H 0.5544 0.5748 0.7572 0.064 Uiso 1 1 calc R
C00Z C 0.7847(2) 0.64763(17) 0.82694(15) 0.0631(6) Uani 1 1 d .
H00Z H 0.8484 0.6687 0.8111 0.076 Uiso 1 1 calc R
C010 C -0.0464(2) 0.77943(16) 0.58618(16) 0.0647(6) Uani 1 1 d .
H010 H -0.1171 0.7732 0.5622 0.078 Uiso 1 1 calc R
C011 C 0.29547(19) 0.6008(2) 0.81916(14) 0.0695(8) Uani 1 1 d .
H011 H 0.3602 0.5822 0.8025 0.083 Uiso 1 1 calc R
C012 C 0.1056(2) 0.65550(18) 0.87020(15) 0.0659(7) Uani 1 1 d .
H012 H 0.0412 0.6741 0.8873 0.079 Uiso 1 1 calc R
C013 C 0.46175(19) 0.44529(18) 0.60386(15) 0.0648(7) Uani 1 1 d .
H013 H 0.3904 0.4501 0.5806 0.078 Uiso 1 1 calc R
C014 C -0.0272(3) 0.28741(15) 0.63738(16) 0.0701(7) Uani 1 1 d .
H01A H 0.0009 0.2652 0.5914 0.105 Uiso 1 1 calc GR
H01B H -0.0976 0.3096 0.6220 0.105 Uiso 1 1 calc GR
H01C H -0.0336 0.2477 0.6767 0.105 Uiso 1 1 calc GR
C015 C 0.0874(2) 0.85962(15) 0.66217(17) 0.0660(6) Uani 1 1 d .
H015 H 0.1069 0.9059 0.6884 0.079 Uiso 1 1 calc R
C016 C 0.4938(2) 0.37872(19) 0.64334(19) 0.0774(8) Uani 1 1 d .
H016 H 0.4440 0.3384 0.6455 0.093 Uiso 1 1 calc R
C017 C -0.0168(2) 0.84806(17) 0.62456(19) 0.0726(7) Uani 1 1 d .
H017 H -0.0679 0.8877 0.6253 0.087 Uiso 1 1 calc R
C018 C 0.5995(2) 0.58173(19) 0.87563(15) 0.0699(7) Uani 1 1 d .
H018 H 0.5375 0.5582 0.8917 0.084 Uiso 1 1 calc R
C019 C 0.5985(2) 0.36954(17) 0.68025(19) 0.0729(7) Uani 1 1 d .
H019 H 0.6198 0.3242 0.7076 0.088 Uiso 1 1 calc R
C01A C 0.1935(3) 0.6413(3) 0.92478(16) 0.0926(12) Uani 1 1 d .
H01D H 0.1889 0.6504 0.9788 0.111 Uiso 1 1 calc R
C01B C 0.6800(3) 0.6076(2) 0.93193(16) 0.0846(10) Uani 1 1 d .
H01F H 0.6722 0.6021 0.9860 0.102 Uiso 1 1 calc R
C01C C 0.7723(3) 0.6416(2) 0.90800(17) 0.0859(10) Uani 1 1 d .
H01G H 0.8261 0.6605 0.9458 0.103 Uiso 1 1 calc R
C01D C 0.4698(3) 0.94019(19) 0.6123(2) 0.0902(10) Uani 1 1 d .
H01H H 0.4963 0.9569 0.5634 0.135 Uiso 1 1 calc GR
H01I H 0.4665 0.9838 0.6474 0.135 Uiso 1 1 calc GR
H01J H 0.3984 0.9183 0.6010 0.135 Uiso 1 1 calc GR
C01E C 0.2887(3) 0.6135(3) 0.89937(17) 0.1037(14) Uani 1 1 d .
H01E H 0.3483 0.6032 0.9363 0.124 Uiso 1 1 calc R

loop_
_atom_site_aniso_label
_atom_site_aniso_U_11
_atom_site_aniso_U_22
_atom_site_aniso_U_33
_atom_site_aniso_U_23
_atom_site_aniso_U_13
_atom_site_aniso_U_12
Cl01 0.0646(3) 0.0540(3) 0.0419(3) -0.00397(19) 0.0155(2) -0.0067(2)
Cl02 0.0521(3) 0.0627(3) 0.0477(3) -0.0060(2) 0.0145(2) -0.0025(2)
O003 0.0840(11) 0.0411(8) 0.0571(9) 0.0114(6) -0.0130(8) -0.0184(7)
O004 0.0393(7) 0.0597(9) 0.0640(9) -0.0082(7) 0.0025(6) -0.0071(6)
O005 0.0352(7) 0.0568(9) 0.0697(10) -0.0024(7) -0.0011(6) 0.0016(6)
O006 0.0876(12) 0.0467(8) 0.0495(8) 0.0051(7) -0.0134(8) -0.0174(8)
O007 0.0782(11) 0.0650(10) 0.0520(9) 0.0059(8) -0.0070(8) 0.0093(8)
O008 0.0893(13) 0.0460(9) 0.0734(11) -0.0010(8) -0.0118(9) 0.0189(9)
O009 0.0680(10) 0.0433(8) 0.0938(13) 0.0187(8) -0.0319(9) -0.0076(7)
O00A 0.0780(12) 0.0473(10) 0.1136(17) -0.0183(10) -0.0376(12) 0.0095(8)
N00B 0.0524(9) 0.0403(9) 0.0608(10) -0.0142(8) -0.0019(8) -0.0083(7)
N00C 0.0470(9) 0.0443(9) 0.0757(13) 0.0079(9) -0.0053(8) 0.0027(7)
C00D 0.0368(8) 0.0330(8) 0.0382(8) -0.0012(7) 0.0034(6) 0.0012(6)
C00E 0.0420(9) 0.0332(9) 0.0394(9) 0.0003(7) 0.0003(7) -0.0015(7)
C00F 0.0518(10) 0.0333(9) 0.0402(9) -0.0009(7) 0.0043(7) -0.0028(7)
C00G 0.0407(9) 0.0363(9) 0.0367(8) -0.0043(7) 0.0046(6) -0.0046(7)
C00H 0.0452(9) 0.0352(9) 0.0390(9) 0.0016(7) 0.0006(7) -0.0008(7)
C00I 0.0451(9) 0.0347(9) 0.0463(10) 0.0022(7) -0.0021(7) 0.0005(7)
C00J 0.0407(9) 0.0433(9) 0.0378(9) -0.0015(7) 0.0030(7) -0.0061(7)
C00K 0.0414(9) 0.0424(10) 0.0427(9) -0.0080(7) 0.0034(7) -0.0045(7)
C00L 0.0350(8) 0.0407(9) 0.0417(9) -0.0034(7) 0.0046(7) 0.0004(7)
C00M 0.0373(9) 0.0435(10) 0.0514(10) -0.0058(8) 0.0052(7) 0.0030(7)
C00N 0.0427(9) 0.0412(9) 0.0451(9) -0.0029(8) 0.0056(7) -0.0076(7)
C00O 0.0376(8) 0.0374(9) 0.0465(10) -0.0057(8) 0.0014(7) -0.0009(7)
C00P 0.0530(11) 0.0449(11) 0.0485(11) 0.0068(9) 0.0068(8) 0.0010(8)
C00Q 0.0417(9) 0.0430(10) 0.0454(10) -0.0029(8) 0.0005(7) 0.0026(7)
C00R 0.0553(11) 0.0377(10) 0.0490(10) -0.0036(8) 0.0017(8) 0.0002(8)
C00S 0.0430(9) 0.0420(10) 0.0453(10) -0.0059(8) -0.0009(7) 0.0091(7)
C00T 0.0485(11) 0.0463(11) 0.0569(12) -0.0003(9) 0.0012(9) -0.0044(8)
C00U 0.0514(11) 0.0460(11) 0.0498(10) 0.0018(8) -0.0063(8) -0.0018(8)
C00V 0.0476(10) 0.0424(10) 0.0545(11) -0.0013(9) -0.0014(8) 0.0013(8)
C00W 0.0444(10) 0.0556(12) 0.0450(10) -0.0048(9) 0.0044(8) -0.0007(8)
C00X 0.0450(10) 0.0593(13) 0.0471(11) -0.0056(9) -0.0029(8) -0.0056(9)
C00Y 0.0488(11) 0.0647(13) 0.0453(11) -0.0029(10) 0.0041(8) 0.0055(9)
C00Z 0.0573(13) 0.0777(17) 0.0514(12) -0.0102(11) -0.0085(10) -0.0022(11)
C010 0.0541(12) 0.0668(15) 0.0695(15) 0.0055(12) -0.0109(10) 0.0116(11)
C011 0.0458(11) 0.118(2) 0.0433(11) -0.0009(13) -0.0010(9) 0.0091(13)
C012 0.0549(12) 0.0905(19) 0.0544(13) -0.0167(12) 0.0157(10) -0.0058(12)
C013 0.0473(11) 0.0866(18) 0.0578(13) -0.0046(12) -0.0076(9) -0.0195(11)
C014 0.0974(19) 0.0485(13) 0.0608(14) 0.0073(11) -0.0088(13) -0.0303(13)
C015 0.0752(16) 0.0445(12) 0.0763(16) -0.0147(11) -0.0014(12) 0.0107(11)
C016 0.0680(16) 0.0769(18) 0.0840(18) 0.0068(15) -0.0078(13) -0.0353(14)
C017 0.0714(16) 0.0606(15) 0.0835(18) -0.0013(13) -0.0025(13) 0.0276(12)
C018 0.0677(15) 0.092(2) 0.0525(13) 0.0067(13) 0.0154(11) 0.0129(13)
C019 0.0720(16) 0.0553(14) 0.0884(19) 0.0129(13) -0.0066(13) -0.0186(12)
C01A 0.0730(17) 0.165(4) 0.0395(12) -0.0231(16) 0.0064(11) -0.0095(19)
C01B 0.092(2) 0.120(3) 0.0412(12) -0.0001(14) 0.0046(12) 0.0248(19)
C01C 0.0847(19) 0.117(3) 0.0508(14) -0.0136(15) -0.0185(13) 0.0033(18)
C01D 0.114(3) 0.0590(17) 0.093(2) 0.0109(15) -0.0136(19) 0.0326(16)
C01E 0.0623(16) 0.202(5) 0.0435(13) -0.0087(19) -0.0097(11) 0.018(2)

loop_
_atom_type_symbol
_atom_type_description
_atom_type_scat_dispersion_real
_atom_type_scat_dispersion_imag
_atom_type_scat_source
C C 0.0181 0.0091 'International Tables Vol C Tables 4.2.6.8 and 6.1.1.4'
H H 0.0000 0.0000 'International Tables Vol C Tables 4.2.6.8 and 6.1.1.4'
Cl Cl 0.3639 0.7018 'International Tables Vol C Tables 4.2.6.8 and 6.1.1.4'
N N 0.0311 0.0180 'International Tables Vol C Tables 4.2.6.8 and 6.1.1.4'
O O 0.0492 0.0322 'International Tables Vol C Tables 4.2.6.8 and 6.1.1.4'

loop_
_geom_angle_atom_site_label_1
_geom_angle_atom_site_label_2
_geom_angle_atom_site_label_3
_geom_angle
C00F O003 C014 116.18(17)
C00P O008 C01D 117.1(2)
C00N N00B H00B 123.9
C00N N00B C00R 112.10(16)
C00R N00B H00B 123.9
C00M N00C H00E 124.0
C00M N00C C00T 111.96(18)
C00T N00C H00E 124.0
C00E C00D H00D 106.9
C00E C00D C00G 111.87(14)
C00G C00D H00D 106.9
C00J C00D H00D 106.9
C00J C00D C00E 113.28(15)
C00J C00D C00G 110.71(14)
C00D C00E H00A 109.0
C00D C00E H00C 109.0
H00A C00E H00C 107.8
C00I C00E C00D 112.93(15)
C00I C00E H00A 109.0
C00I C00E H00C 109.0
O003 C00F C00I 111.19(16)
O006 C00F O003 126.14(19)
O006 C00F C00I 122.65(18)
C00D C00G Cl01 108.88(12)
C00D C00G C00N 109.19(15)
C00H C00G Cl01 110.80(13)
C00H C00G C00D 118.05(15)
C00H C00G C00N 102.73(15)
C00N C00G Cl01 106.47(12)
C00R C00H C00G 107.98(16)
C00U C00H C00G 132.00(18)
C00U C00H C00R 120.02(19)
O009 C00I C00E 124.36(18)
O009 C00I C00F 119.55(18)
C00E C00I C00F 116.06(16)
C00W C00J C00D 123.40(17)
C011 C00J C00D 118.74(18)
C011 C00J C00W 117.86(19)
C00T C00K C00L 107.74(17)
C00X C00K C00L 132.29(19)
C00X C00K C00T 119.94(19)
C00K C00L Cl02 111.41(13)
C00K C00L C00M 102.87(16)
C00K C00L C00O 118.30(15)
C00M C00L Cl02 105.07(12)
C00O C00L Cl02 108.27(13)
C00O C00L C00M 110.04(15)
O005 C00M N00C 127.1(2)
O005 C00M C00L 125.84(19)
N00C C00M C00L 107.05(16)
O004 C00N N00B 127.17(18)
O004 C00N C00G 125.50(18)
N00B C00N C00G 107.32(16)
C00L C00O H00O 107.0
C00Q C00O C00L 111.16(15)
C00Q C00O H00O 107.0
C00S C00O C00L 110.51(16)
C00S C00O H00O 107.0
C00S C00O C00Q 113.77(15)
O007 C00P O008 126.1(2)
O007 C00P C00V 123.4(2)
O008 C00P C00V 110.51(18)
C00O C00Q H00F 109.0
C00O C00Q H00G 109.0
H00F C00Q H00G 107.8
C00V C00Q C00O 112.79(16)
C00V C00Q H00F 109.0
C00V C00Q H00G 109.0
C00H C00R N00B 109.81(18)
C015 C00R N00B 128.1(2)
C015 C00R C00H 122.0(2)
C00Y C00S C00O 123.25(18)
C00Y C00S C00Z 118.3(2)
C00Z C00S C00O 118.5(2)
C00K C00T N00C 110.38(18)
C019 C00T N00C 127.8(2)
C019 C00T C00K 121.8(2)
C00H C00U H00U 120.7
C00H C00U C010 118.5(2)
C010 C00U H00U 120.7
O00A C00V C00P 119.3(2)
O00A C00V C00Q 124.06(19)
C00Q C00V C00P 116.53(18)
C00J C00W H00W 119.6
C00J C00W C012 120.8(2)
C012 C00W H00W 119.6
C00K C00X H00X 120.7
C00K C00X C013 118.6(2)
C013 C00X H00X 120.7
C00S C00Y H00Y 119.6
C00S C00Y C018 120.9(2)
C018 C00Y H00Y 119.6
C00S C00Z H00Z 119.5
C00S C00Z C01C 121.1(3)
C01C C00Z H00Z 119.5
C00U C010 H010 119.7
C017 C010 C00U 120.6(2)
C017 C010 H010 119.7
C00J C011 H011 119.3
C01E C011 C00J 121.4(2)
C01E C011 H011 119.3
C00W C012 H012 119.9
C01A C012 C00W 120.3(2)
C01A C012 H012 119.9
C00X C013 H013 119.7
C016 C013 C00X 120.6(2)
C016 C013 H013 119.7
O003 C014 H01A 109.5
O003 C014 H01B 109.5
O003 C014 H01C 109.5
H01A C014 H01B 109.5
H01A C014 H01C 109.5
H01B C014 H01C 109.5
C00R C015 H015 121.4
C00R C015 C017 117.1(2)
C017 C015 H015 121.4
C013 C016 H016 119.2
C013 C016 C019 121.7(2)
C019 C016 H016 119.2
C010 C017 C015 121.7(2)
C010 C017 H017 119.1
C015 C017 H017 119.1
C00Y C018 H018 119.9
C01B C018 C00Y 120.2(3)
C01B C018 H018 119.9
C00T C019 C016 117.3(3)
C00T C019 H019 121.3
C016 C019 H019 121.3
C012 C01A H01D 120.1
C012 C01A C01E 119.7(2)
C01E C01A H01D 120.1
C018 C01B H01F 120.1
C018 C01B C01C 119.8(3)
C01C C01B H01F 120.1
C00Z C01C H01G 120.2
C01B C01C C00Z 119.7(3)
C01B C01C H01G 120.2
O008 C01D H01H 109.5
O008 C01D H01I 109.5
O008 C01D H01J 109.5
H01H C01D H01I 109.5
H01H C01D H01J 109.5
H01I C01D H01J 109.5
C011 C01E H01E 120.1
C01A C01E C011 119.9(3)
C01A C01E H01E 120.1

loop_
_geom_bond_atom_site_label_1
_geom_bond_atom_site_label_2
_geom_bond_distance
Cl01 C00G 1.8081(18)
Cl02 C00L 1.8150(19)
O003 C00F 1.316(2)
O003 C014 1.446(3)
O004 C00N 1.213(3)
O005 C00M 1.212(2)
O006 C00F 1.187(3)
O007 C00P 1.191(3)
O008 C00P 1.318(3)
O008 C01D 1.440(3)
O009 C00I 1.207(2)
O00A C00V 1.196(3)
N00B H00B 0.8600
N00B C00N 1.350(3)
N00B C00R 1.401(3)
N00C H00E 0.8600
N00C C00M 1.348(3)
N00C C00T 1.401(3)
C00D H00D 0.9800
C00D C00E 1.525(2)
C00D C00G 1.545(2)
C00D C00J 1.522(2)
C00E H00A 0.9700
C00E H00C 0.9700
C00E C00I 1.490(3)
C00F C00I 1.534(3)
C00G C00H 1.503(3)
C00G C00N 1.546(2)
C00H C00R 1.394(3)
C00H C00U 1.380(3)
C00J C00W 1.385(3)
C00J C011 1.385(3)
C00K C00L 1.503(2)
C00K C00T 1.384(3)
C00K C00X 1.378(3)
C00L C00M 1.549(3)
C00L C00O 1.540(3)
C00O H00O 0.9800
C00O C00Q 1.531(3)
C00O C00S 1.524(3)
C00P C00V 1.536(3)
C00Q H00F 0.9700
C00Q H00G 0.9700
C00Q C00V 1.485(3)
C00R C015 1.376(3)
C00S C00Y 1.382(3)
C00S C00Z 1.384(3)
C00T C019 1.381(3)
C00U H00U 0.9300
C00U C010 1.388(3)
C00W H00W 0.9300
C00W C012 1.387(3)
C00X H00X 0.9300
C00X C013 1.392(3)
C00Y H00Y 0.9300
C00Y C018 1.388(3)
C00Z H00Z 0.9300
C00Z C01C 1.392(4)
C010 H010 0.9300
C010 C017 1.378(4)
C011 H011 0.9300
C011 C01E 1.378(4)
C012 H012 0.9300
C012 C01A 1.369(4)
C013 H013 0.9300
C013 C016 1.363(4)
C014 H01A 0.9600
C014 H01B 0.9600
C014 H01C 0.9600
C015 H015 0.9300
C015 C017 1.388(4)
C016 H016 0.9300
C016 C019 1.385(4)
C017 H017 0.9300
C018 H018 0.9300
C018 C01B 1.375(5)
C019 H019 0.9300
C01A H01D 0.9300
C01A C01E 1.377(5)
C01B H01F 0.9300
C01B C01C 1.377(5)
C01C H01G 0.9300
C01D H01H 0.9600
C01D H01I 0.9600
C01D H01J 0.9600
C01E H01E 0.9300

loop_
_geom_torsion_atom_site_label_1
_geom_torsion_atom_site_label_2
_geom_torsion_atom_site_label_3
_geom_torsion_atom_site_label_4
_geom_torsion
Cl01 C00G C00H C00R -115.46(15)
Cl01 C00G C00H C00U 64.8(3)
Cl01 C00G C00N O004 -62.6(2)
Cl01 C00G C00N N00B 118.80(15)
Cl02 C00L C00M O005 63.9(2)
Cl02 C00L C00M N00C -116.86(16)
Cl02 C00L C00O C00Q 66.75(17)
Cl02 C00L C00O C00S -165.93(12)
O003 C00F C00I O009 17.1(3)
O003 C00F C00I C00E -164.82(18)
O006 C00F C00I O009 -161.3(2)
O006 C00F C00I C00E 16.8(3)
O007 C00P C00V O00A 158.7(3)
O007 C00P C00V C00Q -18.6(3)
O008 C00P C00V O00A -19.3(3)
O008 C00P C00V C00Q 163.4(2)
N00B C00R C015 C017 179.2(3)
N00C C00T C019 C016 178.0(3)
C00D C00E C00I O009 -0.7(3)
C00D C00E C00I C00F -178.71(16)
C00D C00G C00H C00R 118.07(18)
C00D C00G C00H C00U -61.7(3)
C00D C00G C00N O004 54.8(2)
C00D C00G C00N N00B -123.80(17)
C00D C00J C00W C012 -179.5(2)
C00D C00J C011 C01E 179.8(3)
C00E C00D C00G Cl01 -66.35(16)
C00E C00D C00G C00H 61.0(2)
C00E C00D C00G C00N 177.77(14)
C00E C00D C00J C00W -52.7(2)
C00E C00D C00J C011 127.0(2)
C00G C00D C00E C00I 167.85(15)
C00G C00D C00J C00W 73.9(2)
C00G C00D C00J C011 -106.4(2)
C00G C00H C00R N00B 1.2(2)
C00G C00H C00R C015 -179.0(2)
C00G C00H C00U C010 178.7(2)
C00H C00G C00N O004 -179.10(19)
C00H C00G C00N N00B 2.3(2)
C00H C00R C015 C017 -0.5(4)
C00H C00U C010 C017 1.2(4)
C00J C00D C00E C00I -66.2(2)
C00J C00D C00G Cl01 166.27(12)
C00J C00D C00G C00H -66.3(2)
C00J C00D C00G C00N 50.40(19)
C00J C00W C012 C01A -0.4(4)
C00J C011 C01E C01A -0.3(7)
C00K C00L C00M O005 -179.4(2)
C00K C00L C00M N00C -0.2(2)
C00K C00L C00O C00Q -61.2(2)
C00K C00L C00O C00S 66.2(2)
C00K C00T C019 C016 0.2(4)
C00K C00X C013 C016 -1.5(4)
C00L C00K C00T N00C -0.1(2)
C00L C00K C00T C019 178.1(2)
C00L C00K C00X C013 -177.1(2)
C00L C00O C00Q C00V -165.51(16)
C00L C00O C00S C00Y -68.5(2)
C00L C00O C00S C00Z 111.5(2)
C00M N00C C00T C00K 0.0(3)
C00M N00C C00T C019 -178.1(3)
C00M C00L C00O C00Q -178.93(15)
C00M C00L C00O C00S -51.60(19)
C00N N00B C00R C00H 0.4(3)
C00N N00B C00R C015 -179.4(2)
C00N C00G C00H C00R -2.1(2)
C00N C00G C00H C00U 178.2(2)
C00O C00L C00M O005 -52.5(3)
C00O C00L C00M N00C 126.79(18)
C00O C00Q C00V O00A 2.3(3)
C00O C00Q C00V C00P 179.41(17)
C00O C00S C00Y C018 178.5(2)
C00O C00S C00Z C01C 179.0(3)
C00Q C00O C00S C00Y 57.4(3)
C00Q C00O C00S C00Z -122.6(2)
C00R N00B C00N O004 179.7(2)
C00R N00B C00N C00G -1.7(2)
C00R C00H C00U C010 -1.1(3)
C00R C015 C017 C010 0.5(5)
C00S C00O C00Q C00V 69.0(2)
C00S C00Y C018 C01B 2.5(4)
C00S C00Z C01C C01B 2.7(5)
C00T N00C C00M O005 179.4(2)
C00T N00C C00M C00L 0.1(3)
C00T C00K C00L Cl02 112.23(16)
C00T C00K C00L C00M 0.1(2)
C00T C00K C00L C00O -121.35(19)
C00T C00K C00X C013 1.0(3)
C00U C00H C00R N00B -179.00(19)
C00U C00H C00R C015 0.8(3)
C00U C010 C017 C015 -0.9(5)
C00W C00J C011 C01E -0.4(5)
C00W C012 C01A C01E -0.3(6)
C00X C00K C00L Cl02 -69.6(3)
C00X C00K C00L C00M 178.3(2)
C00X C00K C00L C00O 56.9(3)
C00X C00K C00T N00C -178.55(19)
C00X C00K C00T C019 -0.4(4)
C00X C013 C016 C019 1.3(5)
C00Y C00S C00Z C01C -1.0(4)
C00Y C018 C01B C01C -0.7(5)
C00Z C00S C00Y C018 -1.6(4)
C011 C00J C00W C012 0.8(4)
C012 C01A C01E C011 0.7(7)
C013 C016 C019 C00T -0.6(5)
C014 O003 C00F O006 1.6(4)
C014 O003 C00F C00I -176.7(2)
C018 C01B C01C C00Z -1.8(6)
C01D O008 C00P O007 -1.3(4)
C01D O008 C00P C00V 176.7(3)
